data_7029963
loop_
_publ_author_name
'Chen, Chao'
'Chen, Wanzhi'
'Qiu, Huayu'

_publ_section_title
;
 Synthesis of [PdL(NH3)2](PF6)2 (L =
 1,1'-di(alkyl)-3,3'-methylenediimidazolin-2,2'-diylidene) complexes and
 their reactivities towards N-donors.
;
_journal_issue 43
_journal_name_full 'Dalton transactions (Cambridge, England : 2003)'
_journal_page_first 13405
_journal_page_last 13412
_journal_paper_doi 10.1039/c2dt31739g
_journal_volume 41
_journal_year 2012
_chemical_formula_sum 'C30 H35 F12 N11 P2 Pd2 S2'
_chemical_formula_weight 1116.61
_chemical_name_systematic
;
?
;
_space_group_IT_number 33
_symmetry_cell_setting orthorhombic
_symmetry_space_group_name_Hall 'P 2c -2n'
_symmetry_space_group_name_H-M 'P n a 21'
_atom_sites_solution_hydrogens geom
_atom_sites_solution_primary direct
_atom_sites_solution_secondary difmap
_audit_creation_method SHELXL-97
_cell_angle_alpha 90.00
_cell_angle_beta 90.00
_cell_angle_gamma 90.00
_cell_formula_units_Z 4
_cell_length_a 15.7470(4)
_cell_length_b 15.2248(5)
_cell_length_c 17.4931(5)
_cell_measurement_reflns_used 8153
_cell_measurement_temperature 293(2)
_cell_measurement_theta_max 29.3111
_cell_measurement_theta_min 2.9083
_cell_volume 4193.9(2)
_computing_cell_refinement 'Bruker FRAMBO'
_computing_data_collection 'Bruker FRAMBO'
_computing_data_reduction 'Bruker SAINT'
_computing_molecular_graphics 'Bruker SHELXTL'
_computing_publication_material 'Bruker SHELXTL'
_computing_structure_refinement 'SHELXL-97 (Sheldrick, 1997)'
_computing_structure_solution 'SHELXS-97 (Sheldrick, 1990)'
_diffrn_ambient_temperature 293(2)
_diffrn_measured_fraction_theta_full 0.997
_diffrn_measured_fraction_theta_max 0.997
_diffrn_measurement_device_type 'multiwire proportional'
_diffrn_measurement_method 'phi and omega scans'
_diffrn_radiation_monochromator graphite
_diffrn_radiation_source 'fine-focus sealed tube'
_diffrn_radiation_type MoK\a
_diffrn_radiation_wavelength 0.71073
_diffrn_reflns_av_R_equivalents 0.0375
_diffrn_reflns_av_sigmaI/netI 0.0503
_diffrn_reflns_limit_h_max 18
_diffrn_reflns_limit_h_min -18
_diffrn_reflns_limit_k_max 18
_diffrn_reflns_limit_k_min -14
_diffrn_reflns_limit_l_max 20
_diffrn_reflns_limit_l_min -20
_diffrn_reflns_number 20789
_diffrn_reflns_theta_full 25.10
_diffrn_reflns_theta_max 25.10
_diffrn_reflns_theta_min 3.19
_exptl_absorpt_coefficient_mu 1.126
_exptl_absorpt_correction_T_max 0.7739
_exptl_absorpt_correction_T_min 0.6743
_exptl_absorpt_correction_type multi-scan
_exptl_absorpt_process_details sadabs
_exptl_crystal_colour yellow
_exptl_crystal_density_diffrn 1.768
_exptl_crystal_density_method 'not measured'
_exptl_crystal_description block
_exptl_crystal_F_000 2216
_exptl_crystal_size_max 0.38
_exptl_crystal_size_mid 0.35
_exptl_crystal_size_min 0.24
_refine_diff_density_max 0.511
_refine_diff_density_min -0.337
_refine_diff_density_rms 0.068
_refine_ls_abs_structure_details 'Flack H D (1983), Acta Cryst. A39, 876-881'
_refine_ls_abs_structure_Flack 0.08(3)
_refine_ls_extinction_method none
_refine_ls_goodness_of_fit_ref 0.990
_refine_ls_hydrogen_treatment constr
_refine_ls_matrix_type full
_refine_ls_number_parameters 537
_refine_ls_number_reflns 7357
_refine_ls_number_restraints 6
_refine_ls_restrained_S_all 0.994
_refine_ls_R_factor_all 0.0565
_refine_ls_R_factor_gt 0.0338
_refine_ls_shift/su_max 0.002
_refine_ls_shift/su_mean 0.000
_refine_ls_structure_factor_coef Fsqd
_refine_ls_weighting_details 'calc w=1/[\s^2^(Fo^2^)+(0.0368P)^2^+0.0000P] where P=(Fo^2^+2Fc^2^)/3'
_refine_ls_weighting_scheme calc
_refine_ls_wR_factor_gt 0.0713
_refine_ls_wR_factor_ref 0.0765
_reflns_number_gt 5359
_reflns_number_total 7357
_reflns_threshold_expression >2sigma(I)
_cod_data_source_file c2dt31739g.txt
_cod_data_source_block 6
_cod_original_sg_symbol_H-M p_n_a_21
_cod_database_code 7029963

loop_
_symmetry_equiv_pos_as_xyz
'x, y, z'
'-x, -y, z+1/2'
'-x+1/2, y+1/2, z+1/2'
'x+1/2, -y+1/2, z'

loop_
_atom_site_label
_atom_site_type_symbol
_atom_site_fract_x
_atom_site_fract_y
_atom_site_fract_z
_atom_site_U_iso_or_equiv
_atom_site_adp_type
_atom_site_occupancy
_atom_site_symmetry_multiplicity
_atom_site_calc_flag
_atom_site_refinement_flags
Pd1 Pd 0.38869(2) 0.34409(3) 0.76255(2) 0.03890(13) Uani 1 1 d .
Pd2 Pd 0.37139(3) 0.34275(3) 0.95283(2) 0.03875(13) Uani 1 1 d .
S1 S 0.25206(9) 0.30299(11) 0.80642(10) 0.0494(4) Uani 1 1 d .
S2 S 0.50704(9) 0.29860(11) 0.90968(10) 0.0516(4) Uani 1 1 d .
N1 N 0.4362(3) 0.2200(3) 0.7876(3) 0.0430(12) Uani 1 1 d .
N3 N 0.5309(3) 0.4683(4) 0.7366(3) 0.0468(13) Uani 1 1 d .
N4 N 0.5630(3) 0.3504(4) 0.6772(3) 0.0497(13) Uani 1 1 d .
N5 N 0.3983(3) 0.5363(3) 0.7581(5) 0.0486(13) Uani 1 1 d .
N6 N 0.2787(3) 0.4999(4) 0.7107(3) 0.0536(14) Uani 1 1 d .
N9 N 0.2324(3) 0.4705(3) 0.9728(3) 0.0447(13) Uani 1 1 d .
N10 N 0.1999(3) 0.3586(4) 1.0403(3) 0.0514(14) Uani 1 1 d .
N11 N 0.4840(3) 0.4992(4) 1.0017(3) 0.0524(14) Uani 1 1 d .
N12 N 0.3652(3) 0.5345(3) 0.9493(5) 0.0479(13) Uani 1 1 d .
N13 N 0.3194(3) 0.2203(3) 0.9270(3) 0.0407(12) Uani 1 1 d .
C1 C 0.3500(3) 0.4656(4) 0.7402(3) 0.0395(15) Uani 1 1 d .
C2 C 0.5029(4) 0.3858(4) 0.7222(3) 0.0440(14) Uani 1 1 d .
C3 C 0.2605(4) 0.3885(4) 0.9931(4) 0.0444(15) Uani 1 1 d .
C4 C 0.4845(4) 0.5279(4) 0.7863(4) 0.0548(17) Uani 1 1 d .
H4A H 0.4840 0.5052 0.8381 0.066 Uiso 1 1 calc R
H4B H 0.5119 0.5850 0.7868 0.066 Uiso 1 1 calc R
C5 C 0.3581(4) 0.6131(5) 0.7413(5) 0.063(2) Uani 1 1 d .
H5 H 0.3785 0.6699 0.7483 0.076 Uiso 1 1 calc R
C6 C 0.5609(5) 0.2624(5) 0.6459(5) 0.068(2) Uani 1 1 d .
H6A H 0.5885 0.2227 0.6806 0.101 Uiso 1 1 calc R
H6B H 0.5899 0.2616 0.5977 0.101 Uiso 1 1 calc R
H6C H 0.5030 0.2444 0.6388 0.101 Uiso 1 1 calc R
C7 C 0.4883(3) 0.2107(4) 0.8483(4) 0.0456(15) Uani 1 1 d .
C8 C 0.4188(5) 0.1514(4) 0.7436(4) 0.0602(19) Uani 1 1 d .
H8 H 0.3796 0.1585 0.7043 0.072 Uiso 1 1 calc R
C9 C 0.4556(5) 0.0706(5) 0.7533(6) 0.080(2) Uani 1 1 d .
H9 H 0.4426 0.0243 0.7207 0.096 Uiso 1 1 calc R
C10 C 0.1556(4) 0.4902(5) 1.0088(4) 0.0598(18) Uani 1 1 d .
H10 H 0.1245 0.5419 1.0047 0.072 Uiso 1 1 calc R
C11 C 0.2258(4) 0.1335(4) 0.8537(5) 0.0599(17) Uani 1 1 d .
H11 H 0.1864 0.1291 0.8143 0.072 Uiso 1 1 calc R
C12 C 0.2415(4) 0.0634(5) 0.8981(5) 0.071(2) Uani 1 1 d .
H12 H 0.2138 0.0106 0.8886 0.085 Uiso 1 1 calc R
C13 C 0.2973(4) 0.0694(4) 0.9564(5) 0.0621(17) Uani 1 1 d .
H13 H 0.3087 0.0213 0.9876 0.074 Uiso 1 1 calc R
C14 C 0.2681(3) 0.2131(4) 0.8660(4) 0.0429(14) Uani 1 1 d .
C16 C 0.3369(4) 0.1488(4) 0.9684(4) 0.0519(18) Uani 1 1 d .
H16 H 0.3774 0.1528 1.0069 0.062 Uiso 1 1 calc R
C17 C 0.2803(3) 0.5234(4) 0.9201(4) 0.0495(16) Uani 1 1 d .
H17A H 0.2534 0.5803 0.9140 0.059 Uiso 1 1 calc R
H17B H 0.2823 0.4950 0.8705 0.059 Uiso 1 1 calc R
C18 C 0.4115(4) 0.4643(4) 0.9724(3) 0.0467(16) Uani 1 1 d .
C19 C 0.5518(4) 0.4506(6) 1.0385(4) 0.070(2) Uani 1 1 d .
H19A H 0.5323 0.3926 1.0508 0.104 Uiso 1 1 calc R
H19B H 0.5685 0.4803 1.0845 0.104 Uiso 1 1 calc R
H19C H 0.5996 0.4467 1.0045 0.104 Uiso 1 1 calc R
C20 C 0.2064(4) 0.4502(5) 0.6788(4) 0.069(2) Uani 1 1 d .
H20A H 0.2236 0.3907 0.6691 0.103 Uiso 1 1 calc R
H20B H 0.1883 0.4770 0.6319 0.103 Uiso 1 1 calc R
H20C H 0.1603 0.4505 0.7147 0.103 Uiso 1 1 calc R
C21 C 0.2821(5) 0.5892(5) 0.7123(5) 0.074(2) Uani 1 1 d .
H21 H 0.2394 0.6271 0.6962 0.089 Uiso 1 1 calc R
C22 C 0.6076(4) 0.4855(5) 0.7020(4) 0.0620(19) Uani 1 1 d .
H22 H 0.6387 0.5374 0.7036 0.074 Uiso 1 1 calc R
C23 C 0.6276(4) 0.4100(5) 0.6653(4) 0.063(2) Uani 1 1 d .
H23 H 0.6766 0.4001 0.6369 0.075 Uiso 1 1 calc R
C24 C 0.4802(4) 0.5895(5) 0.9935(5) 0.073(2) Uani 1 1 d .
H24 H 0.5223 0.6286 1.0088 0.088 Uiso 1 1 calc R
C25 C 0.5119(6) 0.0598(5) 0.8119(6) 0.086(3) Uani 1 1 d .
H25 H 0.5386 0.0060 0.8192 0.103 Uiso 1 1 calc R
C26 C 0.5289(4) 0.1295(4) 0.8603(5) 0.0652(18) Uani 1 1 d .
H26 H 0.5670 0.1228 0.9005 0.078 Uiso 1 1 calc R
C27 C 0.1367(4) 0.4221(5) 1.0491(4) 0.0617(19) Uani 1 1 d .
H27 H 0.0884 0.4161 1.0793 0.074 Uiso 1 1 calc R
C33 C 0.4093(4) 0.6114(5) 0.9613(5) 0.067(2) Uani 1 1 d .
H33 H 0.3916 0.6678 0.9488 0.080 Uiso 1 1 calc R
C34 C 0.1986(5) 0.2720(5) 1.0766(5) 0.075(2) Uani 1 1 d .
H34A H 0.1930 0.2274 1.0381 0.112 Uiso 1 1 calc R
H34B H 0.1513 0.2686 1.1112 0.112 Uiso 1 1 calc R
H34C H 0.2505 0.2631 1.1043 0.112 Uiso 1 1 calc R
P1 P 0.20120(12) 0.77666(15) -0.00089(16) 0.0769(6) Uani 1 1 d .
F1 F 0.2456(5) 0.7391(4) -0.0743(4) 0.143(3) Uani 1 1 d .
F2 F 0.1735(3) 0.8585(3) -0.0475(4) 0.144(2) Uani 1 1 d .
F3 F 0.1170(4) 0.7311(5) -0.0203(5) 0.168(3) Uani 1 1 d .
F4 F 0.1566(4) 0.8141(5) 0.0695(4) 0.152(2) Uani 1 1 d .
F5 F 0.2347(4) 0.6921(5) 0.0416(4) 0.144(2) Uani 1 1 d .
F6 F 0.2871(4) 0.8204(5) 0.0228(5) 0.165(3) Uani 1 1 d .
P2 P 0.04939(11) 0.70973(14) 0.71077(12) 0.0709(6) Uani 1 1 d D
F7 F 0.1367(3) 0.7527(5) 0.7024(8) 0.230(7) Uani 1 1 d D
F8 F 0.0103(4) 0.7789(5) 0.6558(4) 0.183(4) Uani 1 1 d .
F9 F 0.0228(5) 0.7642(4) 0.7832(3) 0.157(3) Uani 1 1 d D
F10 F -0.0384(4) 0.6665(5) 0.7166(4) 0.151(2) Uani 1 1 d .
F11 F 0.0902(3) 0.6398(3) 0.7648(3) 0.1023(14) Uani 1 1 d D
F12 F 0.0800(7) 0.6549(6) 0.6427(3) 0.235(5) Uani 1 1 d D
N37 N 0.4718(15) 0.9353(19) 1.0540(13) 0.372(15) Uani 1 1 d D
C35 C 0.4575(6) 0.9042(9) 0.9989(11) 0.176(9) Uani 1 1 d D
C36 C 0.4411(15) 0.8596(14) 0.9127(11) 0.327(15) Uani 1 1 d .
H36A H 0.3815 0.8611 0.9010 0.490 Uiso 1 1 calc R
H36B H 0.4605 0.7998 0.9128 0.490 Uiso 1 1 calc R
H36C H 0.4718 0.8924 0.8748 0.490 Uiso 1 1 calc R

loop_
_atom_site_aniso_label
_atom_site_aniso_U_11
_atom_site_aniso_U_22
_atom_site_aniso_U_33
_atom_site_aniso_U_23
_atom_site_aniso_U_13
_atom_site_aniso_U_12
Pd1 0.0397(2) 0.0377(3) 0.0394(3) 0.0047(3) 0.0016(2) 0.0059(2)
Pd2 0.03528(19) 0.0398(3) 0.0411(3) -0.0040(3) 0.0022(2) -0.0023(2)
S1 0.0406(8) 0.0568(10) 0.0506(9) 0.0119(9) -0.0031(7) -0.0016(7)
S2 0.0360(8) 0.0592(11) 0.0596(10) -0.0068(9) -0.0022(7) 0.0057(7)
N1 0.042(3) 0.045(3) 0.042(3) 0.001(3) 0.004(2) 0.002(2)
N3 0.034(3) 0.051(3) 0.056(3) 0.009(3) 0.006(2) 0.007(2)
N4 0.045(3) 0.064(4) 0.039(3) 0.013(3) 0.013(2) 0.019(3)
N5 0.037(2) 0.043(3) 0.065(4) 0.014(4) 0.007(3) 0.002(2)
N6 0.039(3) 0.058(4) 0.063(4) 0.021(3) 0.010(2) 0.012(3)
N9 0.034(2) 0.048(3) 0.053(3) -0.004(3) 0.011(2) -0.007(2)
N10 0.039(3) 0.057(4) 0.058(3) 0.009(3) 0.008(2) -0.003(3)
N11 0.038(3) 0.062(4) 0.057(3) -0.025(3) 0.004(3) -0.014(3)
N12 0.046(2) 0.039(3) 0.059(3) -0.012(3) 0.012(3) -0.014(2)
N13 0.047(3) 0.034(3) 0.041(3) 0.004(3) -0.001(2) -0.003(2)
C1 0.034(3) 0.044(4) 0.040(4) 0.011(3) 0.005(3) 0.008(3)
C2 0.047(3) 0.047(4) 0.038(3) 0.010(3) 0.001(3) 0.015(3)
C3 0.040(3) 0.040(4) 0.053(4) -0.011(3) 0.004(3) -0.007(3)
C4 0.051(4) 0.043(4) 0.071(5) 0.007(3) 0.010(3) 0.002(3)
C5 0.054(4) 0.041(4) 0.094(6) 0.019(4) 0.008(4) 0.004(3)
C6 0.072(5) 0.067(5) 0.064(5) 0.002(4) 0.020(4) 0.030(4)
C7 0.045(3) 0.043(4) 0.049(4) 0.000(4) 0.015(3) 0.007(3)
C8 0.085(5) 0.036(4) 0.059(5) -0.012(4) 0.007(4) -0.002(4)
C9 0.109(6) 0.047(5) 0.082(6) -0.012(5) 0.019(5) 0.009(4)
C10 0.045(4) 0.058(5) 0.076(5) -0.018(4) 0.016(3) 0.005(3)
C11 0.058(4) 0.048(4) 0.074(4) -0.005(5) 0.001(4) -0.017(3)
C12 0.083(5) 0.040(4) 0.089(6) 0.000(4) 0.009(4) -0.024(4)
C13 0.078(4) 0.038(4) 0.070(5) 0.022(4) 0.011(5) -0.001(3)
C14 0.033(3) 0.044(4) 0.052(4) -0.008(4) 0.007(3) -0.009(2)
C16 0.059(4) 0.047(5) 0.050(4) -0.010(4) -0.010(3) 0.021(3)
C17 0.047(3) 0.044(4) 0.058(4) -0.003(3) 0.009(3) 0.007(3)
C18 0.038(3) 0.056(5) 0.047(4) -0.008(3) 0.011(3) -0.007(3)
C19 0.048(4) 0.092(7) 0.069(5) -0.016(4) -0.007(3) -0.014(4)
C20 0.050(4) 0.069(5) 0.089(5) 0.027(4) -0.023(4) 0.002(3)
C21 0.061(5) 0.063(6) 0.098(6) 0.026(5) 0.009(4) 0.028(4)
C22 0.037(3) 0.080(5) 0.068(4) 0.023(4) 0.000(3) 0.004(3)
C23 0.052(4) 0.081(6) 0.054(4) 0.019(4) 0.014(3) 0.017(4)
C24 0.047(4) 0.065(6) 0.107(6) -0.037(5) 0.016(4) -0.021(4)
C25 0.112(7) 0.044(5) 0.103(7) 0.014(5) 0.030(5) 0.031(5)
C26 0.068(4) 0.067(5) 0.061(4) 0.008(6) -0.005(4) 0.029(3)
C27 0.042(4) 0.076(5) 0.067(5) -0.013(4) 0.018(3) -0.010(4)
C33 0.053(4) 0.050(5) 0.098(6) -0.012(5) 0.026(4) -0.016(4)
C34 0.071(5) 0.073(5) 0.082(6) 0.012(5) 0.026(4) -0.005(4)
P1 0.0528(11) 0.0598(13) 0.1180(19) -0.0064(14) -0.0049(12) 0.0128(10)
F1 0.182(6) 0.144(6) 0.103(5) -0.017(4) 0.019(4) 0.074(4)
F2 0.125(4) 0.097(4) 0.209(6) 0.057(4) 0.048(5) 0.047(3)
F3 0.131(5) 0.137(6) 0.235(8) 0.039(6) -0.083(5) -0.060(4)
F4 0.132(5) 0.188(7) 0.136(5) -0.023(5) 0.038(4) 0.048(5)
F5 0.160(5) 0.131(5) 0.140(5) 0.017(4) -0.024(4) 0.070(4)
F6 0.084(4) 0.199(7) 0.213(7) -0.054(6) -0.031(4) -0.037(4)
P2 0.0537(11) 0.0780(15) 0.0809(15) 0.0144(13) 0.0135(10) 0.0168(11)
F7 0.079(4) 0.196(9) 0.416(17) 0.176(10) 0.031(6) -0.013(4)
F8 0.123(4) 0.227(7) 0.199(7) 0.133(7) 0.031(5) 0.091(5)
F9 0.220(7) 0.104(5) 0.147(7) -0.043(4) -0.039(6) 0.077(4)
F10 0.096(4) 0.173(6) 0.185(6) 0.018(5) -0.018(4) -0.035(4)
F11 0.097(3) 0.095(3) 0.114(3) 0.038(3) 0.008(3) 0.027(3)
F12 0.303(11) 0.298(12) 0.104(5) -0.026(6) 0.040(6) 0.184(10)
N37 0.35(3) 0.45(4) 0.31(3) -0.12(2) 0.02(2) -0.02(2)
C35 0.050(5) 0.123(11) 0.35(2) 0.130(14) 0.047(9) 0.007(6)
C36 0.44(4) 0.36(3) 0.182(16) -0.026(18) 0.16(2) -0.11(2)

loop_
_atom_type_symbol
_atom_type_description
_atom_type_scat_dispersion_real
_atom_type_scat_dispersion_imag
_atom_type_scat_source
C C 0.0033 0.0016 'International Tables Vol C Tables 4.2.6.8 and 6.1.1.4'
H H 0.0000 0.0000 'International Tables Vol C Tables 4.2.6.8 and 6.1.1.4'
F F 0.0171 0.0103 'International Tables Vol C Tables 4.2.6.8 and 6.1.1.4'
N N 0.0061 0.0033 'International Tables Vol C Tables 4.2.6.8 and 6.1.1.4'
P P 0.1023 0.0942 'International Tables Vol C Tables 4.2.6.8 and 6.1.1.4'
Pd Pd -0.9988 1.0072 'International Tables Vol C Tables 4.2.6.8 and 6.1.1.4'
S S 0.1246 0.1234 'International Tables Vol C Tables 4.2.6.8 and 6.1.1.4'

loop_
_geom_angle_atom_site_label_1
_geom_angle_atom_site_label_2
_geom_angle_atom_site_label_3
_geom_angle
C1 Pd1 C2 84.9(2)
C1 Pd1 N1 176.6(2)
C2 Pd1 N1 92.2(2)
C1 Pd1 S1 91.80(16)
C2 Pd1 S1 176.63(17)
N1 Pd1 S1 91.07(13)
C1 Pd1 Pd2 100.21(16)
C2 Pd1 Pd2 114.86(17)
N1 Pd1 Pd2 79.28(13)
S1 Pd1 Pd2 66.51(4)
C18 Pd2 C3 83.9(2)
C18 Pd2 N13 174.6(2)
C3 Pd2 N13 92.6(2)
C18 Pd2 S2 91.86(18)
C3 Pd2 S2 175.53(17)
N13 Pd2 S2 91.81(13)
C18 Pd2 Pd1 98.08(17)
C3 Pd2 Pd1 114.76(18)
N13 Pd2 Pd1 79.71(13)
S2 Pd2 Pd1 67.02(5)
C14 S1 Pd1 105.69(17)
C7 S2 Pd2 105.24(18)
C8 N1 C7 119.9(5)
C8 N1 Pd1 121.3(4)
C7 N1 Pd1 118.7(4)
C2 N3 C22 112.4(5)
C2 N3 C4 121.7(5)
C22 N3 C4 125.8(6)
C2 N4 C23 110.2(6)
C2 N4 C6 125.2(6)
C23 N4 C6 124.6(6)
C1 N5 C5 111.7(5)
C1 N5 C4 122.3(5)
C5 N5 C4 125.8(6)
C1 N6 C21 110.4(6)
C1 N6 C20 126.2(6)
C21 N6 C20 123.4(6)
C3 N9 C10 111.0(5)
C3 N9 C17 120.4(5)
C10 N9 C17 128.6(6)
C3 N10 C27 109.9(6)
C3 N10 C34 125.7(5)
C27 N10 C34 124.4(6)
C18 N11 C24 108.3(6)
C18 N11 C19 125.9(6)
C24 N11 C19 125.8(5)
C18 N12 C33 110.7(6)
C18 N12 C17 120.9(5)
C33 N12 C17 128.4(6)
C16 N13 C14 119.2(5)
C16 N13 Pd2 122.0(4)
C14 N13 Pd2 118.8(4)
N6 C1 N5 104.5(5)
N6 C1 Pd1 134.0(5)
N5 C1 Pd1 121.5(4)
N4 C2 N3 104.5(5)
N4 C2 Pd1 134.5(5)
N3 C2 Pd1 120.9(4)
N10 C3 N9 103.8(5)
N10 C3 Pd2 135.8(5)
N9 C3 Pd2 120.4(4)
N5 C4 N3 108.8(5)
N5 C4 H4A 109.9
N3 C4 H4A 109.9
N5 C4 H4B 109.9
N3 C4 H4B 109.9
H4A C4 H4B 108.3
C21 C5 N5 105.2(6)
C21 C5 H5 127.4
N5 C5 H5 127.4
N4 C6 H6A 109.5
N4 C6 H6B 109.5
H6A C6 H6B 109.5
N4 C6 H6C 109.5
H6A C6 H6C 109.5
H6B C6 H6C 109.5
N1 C7 C26 119.1(6)
N1 C7 S2 120.5(4)
C26 C7 S2 120.4(6)
N1 C8 C9 123.2(7)
N1 C8 H8 118.4
C9 C8 H8 118.4
C25 C9 C8 118.4(8)
C25 C9 H9 120.8
C8 C9 H9 120.8
C27 C10 N9 105.9(6)
C27 C10 H10 127.0
N9 C10 H10 127.0
C12 C11 C14 120.9(7)
C12 C11 H11 119.6
C14 C11 H11 119.6
C11 C12 C13 120.2(7)
C11 C12 H12 119.9
C13 C12 H12 119.9
C12 C13 C16 118.0(6)
C12 C13 H13 121.0
C16 C13 H13 121.0
N13 C14 C11 118.6(6)
N13 C14 S1 120.0(4)
C11 C14 S1 121.4(5)
N13 C16 C13 122.7(6)
N13 C16 H16 118.7
C13 C16 H16 118.7
N9 C17 N12 109.0(5)
N9 C17 H17A 109.9
N12 C17 H17A 109.9
N9 C17 H17B 109.9
N12 C17 H17B 109.9
H17A C17 H17B 108.3
N12 C18 N11 104.9(6)
N12 C18 Pd2 120.8(4)
N11 C18 Pd2 134.2(5)
N11 C19 H19A 109.5
N11 C19 H19B 109.5
H19A C19 H19B 109.5
N11 C19 H19C 109.5
H19A C19 H19C 109.5
H19B C19 H19C 109.5
N6 C20 H20A 109.5
N6 C20 H20B 109.5
H20A C20 H20B 109.5
N6 C20 H20C 109.5
H20A C20 H20C 109.5
H20B C20 H20C 109.5
C5 C21 N6 108.2(6)
C5 C21 H21 125.9
N6 C21 H21 125.9
C23 C22 N3 104.6(6)
C23 C22 H22 127.7
N3 C22 H22 127.7
C22 C23 N4 108.3(6)
C22 C23 H23 125.8
N4 C23 H23 125.8
C33 C24 N11 109.7(6)
C33 C24 H24 125.1
N11 C24 H24 125.1
C9 C25 C26 119.5(7)
C9 C25 H25 120.2
C26 C25 H25 120.2
C25 C26 C7 119.6(7)
C25 C26 H26 120.2
C7 C26 H26 120.2
C10 C27 N10 109.3(6)
C10 C27 H27 125.3
N10 C27 H27 125.3
C24 C33 N12 106.5(7)
C24 C33 H33 126.8
N12 C33 H33 126.8
N10 C34 H34A 109.5
N10 C34 H34B 109.5
H34A C34 H34B 109.5
N10 C34 H34C 109.5
H34A C34 H34C 109.5
H34B C34 H34C 109.5
F4 P1 F3 87.1(4)
F4 P1 F2 89.7(4)
F3 P1 F2 90.2(4)
F4 P1 F6 91.4(4)
F3 P1 F6 177.0(5)
F2 P1 F6 92.4(4)
F4 P1 F1 178.8(4)
F3 P1 F1 92.2(5)
F2 P1 F1 89.3(4)
F6 P1 F1 89.3(4)
F4 P1 F5 94.5(4)
F3 P1 F5 91.4(4)
F2 P1 F5 175.6(4)
F6 P1 F5 86.2(4)
F1 P1 F5 86.5(3)
F7 P2 F12 82.9(6)
F7 P2 F10 178.3(6)
F12 P2 F10 95.8(6)
F7 P2 F8 90.4(4)
F12 P2 F8 90.7(4)
F10 P2 F8 88.5(4)
F7 P2 F11 88.8(3)
F12 P2 F11 88.2(4)
F10 P2 F11 92.2(3)
F8 P2 F11 178.8(3)
F7 P2 F9 95.2(6)
F12 P2 F9 176.6(4)
F10 P2 F9 86.2(4)
F8 P2 F9 92.1(4)
F11 P2 F9 88.9(3)
N37 C35 C36 176.5(19)
C35 C36 H36A 109.5
C35 C36 H36B 109.5
H36A C36 H36B 109.5
C35 C36 H36C 109.5
H36A C36 H36C 109.5
H36B C36 H36C 109.5

loop_
_geom_bond_atom_site_label_1
_geom_bond_atom_site_label_2
_geom_bond_distance
Pd1 C1 1.987(6)
Pd1 C2 2.033(6)
Pd1 N1 2.078(5)
Pd1 S1 2.3683(15)
Pd1 Pd2 3.3397(5)
Pd2 C18 1.986(6)
Pd2 C3 2.008(6)
Pd2 N13 2.085(5)
Pd2 S2 2.3632(15)
S1 C14 1.738(7)
S2 C7 1.742(6)
N1 C8 1.326(8)
N1 C7 1.350(8)
N3 C2 1.356(8)
N3 C22 1.374(7)
N3 C4 1.454(7)
N4 C2 1.343(7)
N4 C23 1.380(8)
N4 C6 1.448(8)
N5 C1 1.355(8)
N5 C5 1.363(8)
N5 C4 1.449(8)
N6 C1 1.342(7)
N6 C21 1.360(9)
N6 C20 1.476(8)
N9 C3 1.372(8)
N9 C10 1.395(7)
N9 C17 1.438(7)
N10 C3 1.340(8)
N10 C27 1.396(9)
N10 C34 1.464(9)
N11 C18 1.359(7)
N11 C24 1.384(9)
N11 C19 1.450(9)
N12 C18 1.355(8)
N12 C33 1.377(8)
N12 C17 1.440(7)
N13 C16 1.337(8)
N13 C14 1.343(8)
C4 H4A 0.9700
C4 H4B 0.9700
C5 C21 1.350(10)
C5 H5 0.9300
C6 H6A 0.9600
C6 H6B 0.9600
C6 H6C 0.9600
C7 C26 1.406(8)
C8 C9 1.371(9)
C8 H8 0.9300
C9 C25 1.365(11)
C9 H9 0.9300
C10 C27 1.289(9)
C10 H10 0.9300
C11 C12 1.342(9)
C11 C14 1.399(7)
C11 H11 0.9300
C12 C13 1.350(9)
C12 H12 0.9300
C13 C16 1.375(9)
C13 H13 0.9300
C16 H16 0.9300
C17 H17A 0.9700
C17 H17B 0.9700
C19 H19A 0.9600
C19 H19B 0.9600
C19 H19C 0.9600
C20 H20A 0.9600
C20 H20B 0.9600
C20 H20C 0.9600
C21 H21 0.9300
C22 C23 1.354(10)
C22 H22 0.9300
C23 H23 0.9300
C24 C33 1.294(10)
C24 H24 0.9300
C25 C26 1.384(11)
C25 H25 0.9300
C26 H26 0.9300
C27 H27 0.9300
C33 H33 0.9300
C34 H34A 0.9600
C34 H34B 0.9600
C34 H34C 0.9600
P1 F4 1.528(6)
P1 F3 1.534(6)
P1 F2 1.551(5)
P1 F6 1.564(6)
P1 F1 1.569(6)
P1 F5 1.578(6)
P2 F7 1.529(4)
P2 F12 1.532(4)
P2 F10 1.534(6)
P2 F8 1.554(6)
P2 F11 1.562(3)
P2 F9 1.571(4)
N37 C35 1.096(5)
C35 C36 1.67(2)
C36 H36A 0.9600
C36 H36B 0.9600
C36 H36C 0.9600

loop_
_geom_torsion_atom_site_label_1
_geom_torsion_atom_site_label_2
_geom_torsion_atom_site_label_3
_geom_torsion_atom_site_label_4
_geom_torsion
C1 Pd1 Pd2 C18 -38.63(19)
C2 Pd1 Pd2 C18 50.5(3)
N1 Pd1 Pd2 C18 137.9(2)
S1 Pd1 Pd2 C18 -126.14(19)
C1 Pd1 Pd2 C3 48.3(3)
C2 Pd1 Pd2 C3 137.4(2)
N1 Pd1 Pd2 C3 -135.1(2)
S1 Pd1 Pd2 C3 -39.2(2)
C1 Pd1 Pd2 N13 136.4(2)
C2 Pd1 Pd2 N13 -134.5(2)
N1 Pd1 Pd2 N13 -47.07(14)
S1 Pd1 Pd2 N13 48.85(14)
C1 Pd1 Pd2 S2 -127.22(17)
C2 Pd1 Pd2 S2 -38.11(19)
N1 Pd1 Pd2 S2 49.35(13)
S1 Pd1 Pd2 S2 145.27(5)
C1 Pd1 S1 C14 -157.2(3)
C2 Pd1 S1 C14 -171(3)
N1 Pd1 S1 C14 21.0(3)
Pd2 Pd1 S1 C14 -56.9(2)
C18 Pd2 S2 C7 -154.2(3)
C3 Pd2 S2 C7 -171(3)
N13 Pd2 S2 C7 21.8(3)
Pd1 Pd2 S2 C7 -56.2(2)
C1 Pd1 N1 C8 -137(3)
C2 Pd1 N1 C8 -104.0(5)
S1 Pd1 N1 C8 75.2(4)
Pd2 Pd1 N1 C8 141.1(5)
C1 Pd1 N1 C7 40(4)
C2 Pd1 N1 C7 73.4(4)
S1 Pd1 N1 C7 -107.3(4)
Pd2 Pd1 N1 C7 -41.5(4)
C18 Pd2 N13 C16 -155(2)
C3 Pd2 N13 C16 -107.0(5)
S2 Pd2 N13 C16 72.0(4)
Pd1 Pd2 N13 C16 138.3(4)
C18 Pd2 N13 C14 26(2)
C3 Pd2 N13 C14 74.3(4)
S2 Pd2 N13 C14 -106.7(4)
Pd1 Pd2 N13 C14 -40.5(4)
C21 N6 C1 N5 -1.6(7)
C20 N6 C1 N5 177.1(6)
C21 N6 C1 Pd1 175.8(5)
C20 N6 C1 Pd1 -5.6(9)
C5 N5 C1 N6 0.8(8)
C4 N5 C1 N6 -175.0(6)
C5 N5 C1 Pd1 -177.0(5)
C4 N5 C1 Pd1 7.3(9)
C2 Pd1 C1 N6 139.7(6)
N1 Pd1 C1 N6 173(3)
S1 Pd1 C1 N6 -39.5(6)
Pd2 Pd1 C1 N6 -105.9(5)
C2 Pd1 C1 N5 -43.3(5)
N1 Pd1 C1 N5 -10(4)
S1 Pd1 C1 N5 137.5(5)
Pd2 Pd1 C1 N5 71.0(5)
C23 N4 C2 N3 0.9(6)
C6 N4 C2 N3 -179.4(6)
C23 N4 C2 Pd1 177.5(4)
C6 N4 C2 Pd1 -2.7(9)
C22 N3 C2 N4 -0.3(6)
C4 N3 C2 N4 -177.7(5)
C22 N3 C2 Pd1 -177.5(4)
C4 N3 C2 Pd1 5.1(7)
C1 Pd1 C2 N4 -139.0(6)
N1 Pd1 C2 N4 42.9(6)
S1 Pd1 C2 N4 -125(3)
Pd2 Pd1 C2 N4 122.1(5)
C1 Pd1 C2 N3 37.2(5)
N1 Pd1 C2 N3 -140.9(5)
S1 Pd1 C2 N3 52(3)
Pd2 Pd1 C2 N3 -61.7(5)
C27 N10 C3 N9 -0.8(7)
C34 N10 C3 N9 178.3(6)
C27 N10 C3 Pd2 178.2(5)
C34 N10 C3 Pd2 -2.7(10)
C10 N9 C3 N10 1.0(6)
C17 N9 C3 N10 -178.4(5)
C10 N9 C3 Pd2 -178.2(4)
C17 N9 C3 Pd2 2.4(7)
C18 Pd2 C3 N10 -137.8(7)
N13 Pd2 C3 N10 46.2(7)
S2 Pd2 C3 N10 -121(2)
Pd1 Pd2 C3 N10 126.1(6)
C18 Pd2 C3 N9 41.0(5)
N13 Pd2 C3 N9 -134.9(5)
S2 Pd2 C3 N9 58(3)
Pd1 Pd2 C3 N9 -55.0(5)
C1 N5 C4 N3 49.0(9)
C5 N5 C4 N3 -126.1(8)
C2 N3 C4 N5 -55.4(7)
C22 N3 C4 N5 127.5(6)
C1 N5 C5 C21 0.3(9)
C4 N5 C5 C21 175.9(8)
C8 N1 C7 C26 5.1(8)
Pd1 N1 C7 C26 -172.4(5)
C8 N1 C7 S2 -176.3(5)
Pd1 N1 C7 S2 6.2(6)
Pd2 S2 C7 N1 56.3(5)
Pd2 S2 C7 C26 -125.2(5)
C7 N1 C8 C9 -4.4(9)
Pd1 N1 C8 C9 173.0(5)
N1 C8 C9 C25 1.2(11)
C3 N9 C10 C27 -0.8(7)
C17 N9 C10 C27 178.5(6)
C14 C11 C12 C13 1.3(11)
C11 C12 C13 C16 0.0(11)
C16 N13 C14 C11 8.3(8)
Pd2 N13 C14 C11 -173.0(4)
C16 N13 C14 S1 -174.2(4)
Pd2 N13 C14 S1 4.5(6)
C12 C11 C14 N13 -5.5(10)
C12 C11 C14 S1 177.1(6)
Pd1 S1 C14 N13 57.7(5)
Pd1 S1 C14 C11 -124.9(5)
C14 N13 C16 C13 -7.3(9)
Pd2 N13 C16 C13 174.0(5)
C12 C13 C16 N13 3.0(10)
C3 N9 C17 N12 -56.6(7)
C10 N9 C17 N12 124.2(6)
C18 N12 C17 N9 50.5(9)
C33 N12 C17 N9 -126.4(8)
C33 N12 C18 N11 2.2(8)
C17 N12 C18 N11 -175.2(6)
C33 N12 C18 Pd2 -173.4(5)
C17 N12 C18 Pd2 9.2(10)
C24 N11 C18 N12 -1.5(7)
C19 N11 C18 N12 175.7(6)
C24 N11 C18 Pd2 173.2(5)
C19 N11 C18 Pd2 -9.5(10)
C3 Pd2 C18 N12 -47.1(6)
N13 Pd2 C18 N12 2(3)
S2 Pd2 C18 N12 134.2(5)
Pd1 Pd2 C18 N12 67.1(5)
C3 Pd2 C18 N11 138.9(6)
N13 Pd2 C18 N11 -172.4(18)
S2 Pd2 C18 N11 -39.9(6)
Pd1 Pd2 C18 N11 -106.9(6)
N5 C5 C21 N6 -1.2(9)
C1 N6 C21 C5 1.8(8)
C20 N6 C21 C5 -176.8(6)
C2 N3 C22 C23 -0.4(7)
C4 N3 C22 C23 176.9(5)
N3 C22 C23 N4 1.0(7)
C2 N4 C23 C22 -1.2(7)
C6 N4 C23 C22 179.0(6)
C18 N11 C24 C33 0.4(8)
C19 N11 C24 C33 -176.9(6)
C8 C9 C25 C26 1.2(12)
C9 C25 C26 C7 -0.3(11)
N1 C7 C26 C25 -2.8(10)
S2 C7 C26 C25 178.6(6)
N9 C10 C27 N10 0.3(7)
C3 N10 C27 C10 0.3(8)
C34 N10 C27 C10 -178.8(7)
N11 C24 C33 N12 0.9(9)
C18 N12 C33 C24 -2.0(9)
C17 N12 C33 C24 175.2(8)
